data_4338095
loop_
_publ_author_name
'Liu, Min-Min'
'Hou, Juan-Juan'
'Qi, Zhi-Kai'
'Duan, Li Na'
'Ji, Wen-Juan'
'Han, Cai-Yun'
'Zhang, Xian-Ming'

_publ_section_title
;
 Tuning of valence States, bonding types, hierarchical structures, and
 physical properties in copper/halide/isonicotinate system.
;
_journal_issue 8
_journal_name_full 'Inorganic chemistry'
_journal_page_first 4130
_journal_page_last 4143
_journal_paper_doi 10.1021/ic5001232
_journal_volume 53
_journal_year 2014
_chemical_formula_sum 'C12 H12 Cl2 Cu2 N2 O6'
_chemical_formula_weight 478.22
_chemical_name_systematic
;
 ?
;
_space_group_crystal_system triclinic
_space_group_IT_number 2
_space_group_name_Hall '-P 1'
_space_group_name_H-M_alt 'P -1'
_symmetry_space_group_name_Hall '-P 1'
_symmetry_space_group_name_H-M 'P -1'
_atom_sites_solution_hydrogens mixed
_audit_creation_method SHELXL-97
_cell_angle_alpha 108.0190(10)
_cell_angle_beta 100.5900(10)
_cell_angle_gamma 105.6750(10)
_cell_formula_units_Z 2
_cell_length_a 7.5825(3)
_cell_length_b 10.5201(5)
_cell_length_c 11.2163(5)
_cell_measurement_temperature 298(2)
_cell_volume 783.48(6)
_computing_structure_refinement 'SHELXL-2013 (Sheldrick, 2013)'
_diffrn_ambient_temperature 298(2)
_diffrn_measured_fraction_theta_full 0.965
_diffrn_measured_fraction_theta_max 0.990
_diffrn_radiation_type MoK\a
_diffrn_radiation_wavelength 0.71073
_diffrn_reflns_av_R_equivalents 0.0158
_diffrn_reflns_av_unetI/netI 0.0312
_diffrn_reflns_Laue_measured_fraction_full 0.965
_diffrn_reflns_Laue_measured_fraction_max 0.990
_diffrn_reflns_limit_h_max 9
_diffrn_reflns_limit_h_min -9
_diffrn_reflns_limit_k_max 12
_diffrn_reflns_limit_k_min -11
_diffrn_reflns_limit_l_max 13
_diffrn_reflns_limit_l_min -13
_diffrn_reflns_number 4299
_diffrn_reflns_point_group_measured_fraction_full 0.965
_diffrn_reflns_point_group_measured_fraction_max 0.990
_diffrn_reflns_theta_full 25.242
_diffrn_reflns_theta_max 25.025
_diffrn_reflns_theta_min 1.996
_exptl_absorpt_coefficient_mu 3.088
_exptl_crystal_density_diffrn 2.027
_exptl_crystal_F_000 476
_exptl_crystal_size_max 0.160
_exptl_crystal_size_mid 0.120
_exptl_crystal_size_min 0.080
_refine_ls_extinction_method none
_refine_ls_goodness_of_fit_ref 1.073
_refine_ls_hydrogen_treatment constr
_refine_ls_matrix_type full
_refine_ls_number_parameters 219
_refine_ls_number_reflns 2742
_refine_ls_number_restraints 0
_refine_ls_restrained_S_all 1.073
_refine_ls_R_factor_all 0.0393
_refine_ls_R_factor_gt 0.0339
_refine_ls_shift/su_max 0.000
_refine_ls_shift/su_mean 0.000
_refine_ls_structure_factor_coef Fsqd
_refine_ls_weighting_details
;
 w=1/[\s^2^(Fo^2^)+(0.0426P)^2^+0.5752P]
 where P=(Fo^2^+2Fc^2^)/3
;
_refine_ls_weighting_scheme calc
_refine_ls_wR_factor_gt 0.0832
_refine_ls_wR_factor_ref 0.0865
_reflns_Friedel_coverage 0.000
_reflns_number_gt 2417
_reflns_number_total 2742
_reflns_threshold_expression 'I > 2\s(I)'
_cod_data_source_file ic5001232_si_002.cif
_cod_data_source_block 6
_cod_depositor_comments 'Adding full bibliography for 4338090--4338098.cif.'
_cod_database_code 4338095
_shelx_space_group_comment
;
The symmetry employed for this shelxl refinement is uniquely defined
by the following loop, which should always be used as a source of
symmetry information in preference to the above space-group names.
They are only intended as comments.
;
_shelx_estimated_absorpt_t_min 0.638
_shelx_estimated_absorpt_t_max 0.790

loop_
_space_group_symop_operation_xyz
'x, y, z'
'-x, -y, -z'

loop_
_atom_site_label
_atom_site_type_symbol
_atom_site_fract_x
_atom_site_fract_y
_atom_site_fract_z
_atom_site_U_iso_or_equiv
_atom_site_adp_type
_atom_site_occupancy
_atom_site_site_symmetry_order
_atom_site_calc_flag
_atom_site_refinement_flags_posn
_atom_site_refinement_flags_adp
Cu2 Cu 0.30691(7) 0.13497(5) 0.12122(4) 0.02684(15) Uani 1 1 d . .
O1 O 0.2879(4) 0.0044(3) 0.2149(3) 0.0374(7) Uani 1 1 d . .
O2 O 0.2996(4) 0.2350(3) 0.0017(3) 0.0377(7) Uani 1 1 d . .
N3 N 0.2440(4) 0.3966(3) -0.3742(3) 0.0269(7) Uani 1 1 d . .
O4 O 0.2065(4) -0.1916(3) 0.0347(3) 0.0382(7) Uani 1 1 d . .
N5 N 0.2615(4) -0.3758(3) 0.3951(3) 0.0255(7) Uani 1 1 d . .
O6 O 0.5645(4) 0.1411(3) 0.1208(2) 0.0310(6) Uani 1 1 d . .
H6A H 0.5921 0.0822 0.1523 0.046 Uiso 1 1 d R U
H6B H 0.6438 0.2253 0.1680 0.046 Uiso 1 1 d R U
O7 O 0.2979(6) 0.0513(3) -0.1663(3) 0.0608(10) Uani 1 1 d . .
O3 O 0.0507(4) 0.1344(3) 0.1260(3) 0.0351(6) Uani 1 1 d . .
H3A H -0.0194 0.0523 0.1201 0.053 Uiso 1 1 d R U
H3B H -0.0010 0.1525 0.0614 0.053 Uiso 1 1 d R U
C1 C 0.2757(6) 0.4632(4) -0.2448(4) 0.0310(9) Uani 1 1 d . .
H1 H 0.2908 0.5594 -0.2119 0.037 Uiso 1 1 calc R U
C2 C 0.2984(5) -0.2348(4) 0.4490(4) 0.0292(8) Uani 1 1 d . .
H2 H 0.3278 -0.1914 0.5395 0.035 Uiso 1 1 calc R U
C3 C 0.2550(5) -0.2139(4) 0.2411(3) 0.0252(8) Uani 1 1 d . .
C4 C 0.2201(6) 0.2580(4) -0.4202(4) 0.0315(9) Uani 1 1 d . .
H4 H 0.1931 0.2103 -0.5100 0.038 Uiso 1 1 calc R U
C5 C 0.2942(5) -0.1518(4) 0.3750(4) 0.0283(8) Uani 1 1 d . .
H5 H 0.3176 -0.0548 0.4153 0.034 Uiso 1 1 calc R U
C6 C 0.2248(5) -0.4351(4) 0.2647(4) 0.0297(8) Uani 1 1 d . .
H6 H 0.2015 -0.5324 0.2263 0.036 Uiso 1 1 calc R U
C7 C 0.2337(6) 0.1830(4) -0.3399(4) 0.0328(9) Uani 1 1 d . .
H7 H 0.2199 0.0872 -0.3751 0.039 Uiso 1 1 calc R U
C8 C 0.2487(5) -0.1277(4) 0.1554(4) 0.0289(8) Uani 1 1 d . .
C9 C 0.2680(5) 0.2509(4) -0.2066(4) 0.0262(8) Uani 1 1 d . .
C10 C 0.2867(6) 0.3938(4) -0.1591(4) 0.0309(9) Uani 1 1 d . .
H10 H 0.3065 0.4424 -0.0703 0.037 Uiso 1 1 calc R U
C11 C 0.2889(5) 0.1712(4) -0.1171(4) 0.0321(9) Uani 1 1 d . .
C12 C 0.2202(6) -0.3585(4) 0.1853(4) 0.0305(9) Uani 1 1 d . .
H12 H 0.1940 -0.4035 0.0951 0.037 Uiso 1 1 calc R U
Cu1 Cu 0.25034(6) 0.50655(5) -0.49262(4) 0.02689(14) Uani 1 1 d . .
Cl1 Cl 0.55779(13) 0.65469(9) -0.36047(8) 0.0272(2) Uani 1 1 d . .
Cl16 Cl -0.03949(13) 0.34205(10) -0.63470(9) 0.0290(2) Uani 1 1 d . .

loop_
_atom_site_aniso_label
_atom_site_aniso_U_11
_atom_site_aniso_U_22
_atom_site_aniso_U_33
_atom_site_aniso_U_23
_atom_site_aniso_U_13
_atom_site_aniso_U_12
Cu2 0.0358(3) 0.0295(3) 0.0284(3) 0.0194(2) 0.0150(2) 0.0179(2)
O1 0.0545(19) 0.0356(17) 0.0409(16) 0.0267(13) 0.0227(14) 0.0244(14)
O2 0.0548(19) 0.0450(17) 0.0351(16) 0.0288(13) 0.0225(14) 0.0286(15)
N3 0.0310(18) 0.0267(17) 0.0271(16) 0.0158(13) 0.0079(13) 0.0102(14)
O4 0.0480(18) 0.0436(17) 0.0316(16) 0.0245(13) 0.0130(13) 0.0162(14)
N5 0.0313(17) 0.0240(16) 0.0256(16) 0.0143(13) 0.0091(13) 0.0099(14)
O6 0.0360(16) 0.0335(15) 0.0317(14) 0.0173(12) 0.0114(12) 0.0181(13)
O7 0.106(3) 0.046(2) 0.0462(19) 0.0271(16) 0.0170(19) 0.043(2)
O3 0.0330(16) 0.0437(17) 0.0357(15) 0.0220(13) 0.0105(12) 0.0160(13)
C1 0.040(2) 0.029(2) 0.032(2) 0.0155(17) 0.0126(18) 0.0175(18)
C2 0.036(2) 0.029(2) 0.0212(18) 0.0120(16) 0.0070(16) 0.0074(17)
C3 0.0241(19) 0.032(2) 0.031(2) 0.0206(17) 0.0110(16) 0.0138(16)
C4 0.038(2) 0.030(2) 0.028(2) 0.0137(17) 0.0102(17) 0.0108(18)
C5 0.036(2) 0.0236(19) 0.031(2) 0.0137(16) 0.0129(17) 0.0136(17)
C6 0.036(2) 0.027(2) 0.030(2) 0.0136(16) 0.0116(17) 0.0124(17)
C7 0.045(2) 0.027(2) 0.035(2) 0.0161(17) 0.0152(19) 0.0180(19)
C8 0.024(2) 0.039(2) 0.037(2) 0.0260(19) 0.0136(17) 0.0138(17)
C9 0.028(2) 0.032(2) 0.0307(19) 0.0206(17) 0.0127(16) 0.0149(17)
C10 0.041(2) 0.036(2) 0.0257(19) 0.0160(17) 0.0147(17) 0.0202(19)
C11 0.029(2) 0.039(2) 0.038(2) 0.0246(19) 0.0119(18) 0.0134(18)
C12 0.040(2) 0.031(2) 0.0242(19) 0.0138(16) 0.0112(17) 0.0138(18)
Cu1 0.0302(3) 0.0272(3) 0.0255(3) 0.0175(2) 0.0044(2) 0.0072(2)
Cl1 0.0279(5) 0.0282(5) 0.0244(4) 0.0085(4) 0.0066(4) 0.0106(4)
Cl16 0.0279(5) 0.0310(5) 0.0276(5) 0.0112(4) 0.0075(4) 0.0098(4)

loop_
_atom_type_symbol
_atom_type_description
_atom_type_scat_dispersion_real
_atom_type_scat_dispersion_imag
_atom_type_scat_source
C C 0.0033 0.0016 'International Tables Vol C Tables 4.2.6.8 and 6.1.1.4'
H H 0.0000 0.0000 'International Tables Vol C Tables 4.2.6.8 and 6.1.1.4'
Cl Cl 0.1484 0.1585 'International Tables Vol C Tables 4.2.6.8 and 6.1.1.4'
Cu Cu 0.3201 1.2651 'International Tables Vol C Tables 4.2.6.8 and 6.1.1.4'
N N 0.0061 0.0033 'International Tables Vol C Tables 4.2.6.8 and 6.1.1.4'
O O 0.0106 0.0060 'International Tables Vol C Tables 4.2.6.8 and 6.1.1.4'

loop_
_geom_angle_atom_site_label_1
_geom_angle_atom_site_label_2
_geom_angle_atom_site_label_3
_geom_angle
_geom_angle_site_symmetry_1
_geom_angle_site_symmetry_3
O6 Cu2 O2 91.20(11) . .
O6 Cu2 O3 178.28(12) . .
O2 Cu2 O3 88.75(11) . .
O6 Cu2 O1 90.71(11) . .
O2 Cu2 O1 170.10(12) . .
O3 Cu2 O1 89.63(11) . .
O6 Cu2 Cl1 90.70(8) . 2_665
O2 Cu2 Cl1 103.95(9) . 2_665
O3 Cu2 Cl1 87.64(8) . 2_665
O1 Cu2 Cl1 85.73(9) . 2_665
C8 O1 Cu2 121.5(2) . .
C11 O2 Cu2 119.6(2) . .
C4 N3 C1 118.1(3) . .
C4 N3 Cu1 121.1(2) . .
C1 N3 Cu1 120.6(2) . .
C6 N5 C2 117.6(3) . .
C6 N5 Cu1 121.9(2) . 1_546
C2 N5 Cu1 120.5(2) . 1_546
N3 C1 C10 122.3(3) . .
N5 C2 C5 122.5(3) . .
C5 C3 C12 118.4(3) . .
C5 C3 C8 121.5(3) . .
C12 C3 C8 120.1(3) . .
N3 C4 C7 122.6(3) . .
C3 C5 C2 119.4(3) . .
N5 C6 C12 122.9(3) . .
C4 C7 C9 119.6(3) . .
O4 C8 O1 126.0(3) . .
O4 C8 C3 118.1(3) . .
O1 C8 C3 115.9(3) . .
C7 C9 C10 117.9(3) . .
C7 C9 C11 120.2(3) . .
C10 C9 C11 121.9(3) . .
C1 C10 C9 119.4(3) . .
O7 C11 O2 126.6(3) . .
O7 C11 C9 116.6(3) . .
O2 C11 C9 116.8(3) . .
C6 C12 C3 119.2(3) . .
N3 Cu1 N5 177.69(12) . 1_564
N3 Cu1 Cl16 90.68(9) . .
N5 Cu1 Cl16 91.16(9) 1_564 .
N3 Cu1 Cl1 88.33(9) . .
N5 Cu1 Cl1 90.00(9) 1_564 .
Cl16 Cu1 Cl1 173.66(4) . .
Cu1 Cl1 Cu2 132.89(4) . 2_665

loop_
_geom_bond_atom_site_label_1
_geom_bond_atom_site_label_2
_geom_bond_distance
_geom_bond_site_symmetry_2
Cu2 O6 1.937(2) .
Cu2 O2 1.945(2) .
Cu2 O3 1.951(3) .
Cu2 O1 1.963(2) .
Cu2 Cl1 2.6904(10) 2_665
O1 C8 1.263(5) .
O2 C11 1.268(5) .
N3 C4 1.335(5) .
N3 C1 1.344(5) .
N3 Cu1 2.011(3) .
O4 C8 1.244(5) .
N5 C6 1.341(5) .
N5 C2 1.343(5) .
N5 Cu1 2.018(3) 1_546
O7 C11 1.237(5) .
C1 C10 1.378(5) .
C2 C5 1.380(5) .
C3 C5 1.377(5) .
C3 C12 1.381(5) .
C3 C8 1.515(5) .
C4 C7 1.376(5) .
C6 C12 1.376(5) .
C7 C9 1.381(5) .
C9 C10 1.388(5) .
C9 C11 1.508(5) .
Cu1 N5 2.018(3) 1_564
Cu1 Cl16 2.3056(10) .
Cu1 Cl1 2.3234(10) .
Cl1 Cu2 2.6903(10) 2_665
